data_4064557
loop_
_publ_author_name
'Chuchuryukin, Alexey V.'
'Huang, Rubin'
'Lutz, Martin'
'Chadwick, John C.'
'Spek, Anthony L.'
'van Koten, Gerard'

_publ_section_title
;
 NCN-Pincer Metal Complexes (Ti, Cr, V, Zr, Hf, and Nb) of the Phebox
 Ligand (S,S)-2,6-Bis(4&#x2032;-isopropyl-2&#x2032;-oxazolinyl)phenyl
;
_journal_issue 10
_journal_name_full Organometallics
_journal_page_first 2819
_journal_paper_doi 10.1021/om200170b
_journal_volume 30
_journal_year 2011
_chemical_absolute_configuration ad
_chemical_formula_moiety 'C36 H38 Au N2 O2 P'
_chemical_formula_sum 'C36 H38 Au N2 O2 P'
_chemical_formula_weight 758.62
_chemical_name_systematic
; 
 ? 
;
_space_group_IT_number 4
_symmetry_cell_setting monoclinic
_symmetry_space_group_name_Hall 'P 2yb'
_symmetry_space_group_name_H-M 'P 1 21 1'
_atom_sites_solution_hydrogens difmap
_atom_sites_solution_primary heavy
_atom_sites_solution_secondary difmap
_audit_creation_method SHELXL-97
_cell_angle_alpha 90.00
_cell_angle_beta 90.1610(2)
_cell_angle_gamma 90.00
_cell_formula_units_Z 4
_cell_length_a 14.0469(1)
_cell_length_b 9.5035(1)
_cell_length_c 23.4552(1)
_cell_measurement_reflns_used 63174
_cell_measurement_temperature 150(2)
_cell_measurement_theta_max 27.48
_cell_measurement_theta_min 1.02
_cell_volume 3131.13(4)
_computing_cell_refinement HKL2000
_computing_data_collection 'Nonius COLLECT'
_computing_data_reduction 'HKL2000, ABST, SortAV'
_computing_structure_refinement 'SHELXL-97 (Sheldrick, 1997)'
_computing_structure_solution 'DIRDIF-99 (Beurskens et al., 1999)'
_diffrn_ambient_temperature 150(2)
_diffrn_measured_fraction_theta_full 0.999
_diffrn_measured_fraction_theta_max 0.999
_diffrn_measurement_device_type 'Nonius KappaCCD'
_diffrn_radiation_monochromator graphite
_diffrn_radiation_source 'rotating anode'
_diffrn_radiation_type MoK\a
_diffrn_radiation_wavelength 0.71073
_diffrn_reflns_av_R_equivalents 0.0368
_diffrn_reflns_av_sigmaI/netI 0.0273
_diffrn_reflns_limit_h_max 18
_diffrn_reflns_limit_h_min -18
_diffrn_reflns_limit_k_max 12
_diffrn_reflns_limit_k_min -12
_diffrn_reflns_limit_l_max 30
_diffrn_reflns_limit_l_min -30
_diffrn_reflns_number 71954
_diffrn_reflns_theta_full 27.50
_diffrn_reflns_theta_max 27.50
_diffrn_reflns_theta_min 1.45
_exptl_absorpt_coefficient_mu 4.784
_exptl_absorpt_correction_T_max 0.718
_exptl_absorpt_correction_T_min 0.297
_exptl_absorpt_correction_type analytical
_exptl_absorpt_process_details PLATON
_exptl_crystal_colour colourless
_exptl_crystal_density_diffrn 1.609
_exptl_crystal_density_method 'not measured'
_exptl_crystal_description block
_exptl_crystal_F_000 1512
_exptl_crystal_size_max 0.39
_exptl_crystal_size_mid 0.24
_exptl_crystal_size_min 0.09
_refine_diff_density_max 0.518
_refine_diff_density_min -0.731
_refine_diff_density_rms 0.059
_refine_ls_abs_structure_details 'Flack H D (1983), Acta Cryst. A39, 876-881'
_refine_ls_abs_structure_Flack -0.016(2)
_refine_ls_extinction_method none
_refine_ls_goodness_of_fit_ref 1.032
_refine_ls_hydrogen_treatment constr
_refine_ls_matrix_type full
_refine_ls_number_parameters 766
_refine_ls_number_reflns 14335
_refine_ls_number_restraints 1
_refine_ls_restrained_S_all 1.032
_refine_ls_R_factor_all 0.0159
_refine_ls_R_factor_gt 0.0155
_refine_ls_shift/su_max 0.004
_refine_ls_shift/su_mean 0.000
_refine_ls_structure_factor_coef Fsqd
_refine_ls_weighting_details 'calc w=1/[\s^2^(Fo^2^)+(0.0016P)^2^+1.4164P] where P=(Fo^2^+2Fc^2^)/3'
_refine_ls_weighting_scheme calc
_refine_ls_wR_factor_gt 0.0333
_refine_ls_wR_factor_ref 0.0335
_reflns_number_gt 14178
_reflns_number_total 14335
_reflns_threshold_expression I>2\s(I)
_cod_data_source_file om200170b_si_001.cif
_cod_data_source_block s3374a
_cod_original_sg_symbol_H-M 'P 21'
_cod_database_code 4064557

loop_
_symmetry_equiv_pos_as_xyz
'x, y, z'
'-x, y+1/2, -z'

loop_
_atom_site_label
_atom_site_type_symbol
_atom_site_fract_x
_atom_site_fract_y
_atom_site_fract_z
_atom_site_U_iso_or_equiv
_atom_site_adp_type
_atom_site_occupancy
_atom_site_symmetry_multiplicity
_atom_site_calc_flag
_atom_site_refinement_flags
Au1 Au 0.249465(6) 0.486893(8) 0.052636(4) 0.01596(2) Uani 1 1 d .
P1 P 0.26186(4) 0.48568(8) 0.14940(2) 0.01598(12) Uani 1 1 d .
O11 O -0.00780(12) 0.3614(2) -0.05355(8) 0.0261(4) Uani 1 1 d .
O12 O 0.45837(13) 0.6342(2) -0.08640(8) 0.0300(5) Uani 1 1 d .
N11 N 0.08138(14) 0.2973(2) 0.02301(9) 0.0231(5) Uani 1 1 d .
N12 N 0.44551(14) 0.5304(2) -0.00038(9) 0.0220(5) Uani 1 1 d .
C11 C 0.24168(17) 0.4610(2) -0.03445(10) 0.0159(5) Uani 1 1 d .
C12 C 0.31753(16) 0.4955(3) -0.07117(10) 0.0172(5) Uani 1 1 d .
C13 C 0.31208(17) 0.4741(3) -0.13012(10) 0.0214(5) Uani 1 1 d .
H13 H 0.3637 0.5013 -0.1538 0.026 Uiso 1 1 calc R
C14 C 0.23184(19) 0.4136(3) -0.15411(11) 0.0249(6) Uani 1 1 d .
H14 H 0.2289 0.3966 -0.1940 0.030 Uiso 1 1 calc R
C15 C 0.15581(19) 0.3781(3) -0.11942(11) 0.0228(6) Uani 1 1 d .
H15 H 0.0999 0.3384 -0.1357 0.027 Uiso 1 1 calc R
C16 C 0.16094(17) 0.4002(3) -0.06108(11) 0.0173(5) Uani 1 1 d .
C17 C 0.07926(17) 0.3506(3) -0.02627(11) 0.0188(5) Uani 1 1 d .
C18 C -0.07683(18) 0.3050(3) -0.01376(12) 0.0291(6) Uani 1 1 d .
H18A H -0.1094 0.2218 -0.0301 0.035 Uiso 1 1 calc R
H18B H -0.1252 0.3768 -0.0039 0.035 Uiso 1 1 calc R
C19 C -0.01770(16) 0.2639(3) 0.03914(11) 0.0230(5) Uani 1 1 d .
H19 H -0.0230 0.1599 0.0448 0.028 Uiso 1 1 calc R
C110 C -0.04503(19) 0.3369(3) 0.09480(12) 0.0242(6) Uani 1 1 d .
H110 H 0.0007 0.3041 0.1247 0.029 Uiso 1 1 calc R
C111 C -0.03524(19) 0.4966(3) 0.09083(13) 0.0339(6) Uani 1 1 d .
H11A H 0.0309 0.5210 0.0819 0.051 Uiso 1 1 calc R
H11B H -0.0531 0.5391 0.1273 0.051 Uiso 1 1 calc R
H11C H -0.0772 0.5322 0.0607 0.051 Uiso 1 1 calc R
C112 C -0.14449(19) 0.2915(3) 0.11362(12) 0.0319(6) Uani 1 1 d .
H11D H -0.1914 0.3222 0.0852 0.048 Uiso 1 1 calc R
H11E H -0.1592 0.3345 0.1505 0.048 Uiso 1 1 calc R
H11F H -0.1466 0.1888 0.1172 0.048 Uiso 1 1 calc R
C113 C 0.40883(17) 0.5531(3) -0.04891(11) 0.0181(5) Uani 1 1 d .
C114 C 0.54658(18) 0.6730(3) -0.05787(12) 0.0254(6) Uani 1 1 d .
H11G H 0.5530 0.7766 -0.0552 0.031 Uiso 1 1 calc R
H11H H 0.6024 0.6345 -0.0783 0.031 Uiso 1 1 calc R
C115 C 0.53726(17) 0.6069(3) 0.00150(11) 0.0199(5) Uani 1 1 d .
H115 H 0.5317 0.6846 0.0301 0.024 Uiso 1 1 calc R
C116 C 0.61878(17) 0.5094(3) 0.02031(11) 0.0236(6) Uani 1 1 d .
H116 H 0.5989 0.4632 0.0567 0.028 Uiso 1 1 calc R
C117 C 0.7077(2) 0.5963(3) 0.03307(15) 0.0363(7) Uani 1 1 d .
H11I H 0.7581 0.5343 0.0474 0.054 Uiso 1 1 calc R
H11J H 0.6928 0.6675 0.0619 0.054 Uiso 1 1 calc R
H11K H 0.7292 0.6427 -0.0019 0.054 Uiso 1 1 calc R
C118 C 0.6394(2) 0.3933(3) -0.02269(14) 0.0325(7) Uani 1 1 d .
H11L H 0.6740 0.4328 -0.0552 0.049 Uiso 1 1 calc R
H11M H 0.5793 0.3523 -0.0360 0.049 Uiso 1 1 calc R
H11N H 0.6782 0.3201 -0.0045 0.049 Uiso 1 1 calc R
C119 C 0.36153(18) 0.5857(2) 0.17849(11) 0.0190(5) Uani 1 1 d .
C120 C 0.42910(19) 0.6393(3) 0.14066(11) 0.0235(6) Uani 1 1 d .
H120 H 0.4244 0.6184 0.1011 0.028 Uiso 1 1 calc R
C121 C 0.5030(2) 0.7229(3) 0.16058(12) 0.0301(6) Uani 1 1 d .
H121 H 0.5483 0.7603 0.1346 0.036 Uiso 1 1 calc R
C122 C 0.51097(18) 0.7518(3) 0.21843(11) 0.0277(6) Uani 1 1 d .
H122 H 0.5623 0.8074 0.2322 0.033 Uiso 1 1 calc R
C123 C 0.44411(19) 0.6996(3) 0.25607(12) 0.0282(6) Uani 1 1 d .
H123 H 0.4495 0.7198 0.2956 0.034 Uiso 1 1 calc R
C124 C 0.36927(19) 0.6180(3) 0.23634(11) 0.0247(6) Uani 1 1 d .
H124 H 0.3229 0.5839 0.2623 0.030 Uiso 1 1 calc R
C125 C 0.16311(17) 0.5509(3) 0.19223(10) 0.0187(5) Uani 1 1 d .
C126 C 0.12850(19) 0.6845(3) 0.18007(12) 0.0275(6) Uani 1 1 d .
H126 H 0.1520 0.7351 0.1481 0.033 Uiso 1 1 calc R
C127 C 0.0592(2) 0.7439(3) 0.21499(14) 0.0384(8) Uani 1 1 d .
H127 H 0.0364 0.8361 0.2073 0.046 Uiso 1 1 calc R
C128 C 0.0236(2) 0.6697(4) 0.26055(15) 0.0413(8) Uani 1 1 d .
H128 H -0.0238 0.7107 0.2841 0.050 Uiso 1 1 calc R
C129 C 0.0561(2) 0.5368(4) 0.27206(14) 0.0455(8) Uani 1 1 d .
H129 H 0.0309 0.4855 0.3033 0.055 Uiso 1 1 calc R
C130 C 0.12617(19) 0.4770(3) 0.23781(12) 0.0322(6) Uani 1 1 d .
H130 H 0.1487 0.3848 0.2459 0.039 Uiso 1 1 calc R
C131 C 0.27735(17) 0.3021(2) 0.17021(10) 0.0177(5) Uani 1 1 d .
C132 C 0.34371(18) 0.2553(3) 0.21020(11) 0.0254(5) Uani 1 1 d .
H132 H 0.3822 0.3212 0.2302 0.031 Uiso 1 1 calc R
C133 C 0.3536(2) 0.1125(3) 0.22083(13) 0.0308(6) Uani 1 1 d .
H133 H 0.3990 0.0812 0.2481 0.037 Uiso 1 1 calc R
C134 C 0.2984(2) 0.0154(3) 0.19243(12) 0.0294(6) Uani 1 1 d .
H134 H 0.3063 -0.0823 0.1996 0.035 Uiso 1 1 calc R
C135 C 0.23122(19) 0.0611(3) 0.15331(12) 0.0244(6) Uani 1 1 d .
H135 H 0.1916 -0.0054 0.1345 0.029 Uiso 1 1 calc R
C136 C 0.22124(17) 0.2032(3) 0.14136(10) 0.0201(5) Uani 1 1 d .
H136 H 0.1763 0.2335 0.1136 0.024 Uiso 1 1 calc R
Au2 Au 0.763440(6) 0.267226(9) 0.435416(4) 0.01712(2) Uani 1 1 d .
P2 P 0.77879(5) 0.18171(7) 0.34509(3) 0.01805(13) Uani 1 1 d .
O21 O 0.51942(14) 0.5031(2) 0.53329(8) 0.0392(5) Uani 1 1 d .
O22 O 0.95759(14) 0.1391(2) 0.58540(8) 0.0341(5) Uani 1 1 d .
N21 N 0.58506(16) 0.4266(3) 0.45202(10) 0.0327(6) Uani 1 1 d .
N22 N 0.95647(14) 0.2340(2) 0.49740(9) 0.0241(5) Uani 1 1 d .
C21 C 0.75089(18) 0.3177(3) 0.52104(11) 0.0186(5) Uani 1 1 d .
C22 C 0.82067(17) 0.2789(3) 0.56153(10) 0.0207(5) Uani 1 1 d .
C23 C 0.8090(2) 0.3022(3) 0.62006(11) 0.0290(6) Uani 1 1 d .
H23 H 0.8571 0.2732 0.6461 0.035 Uiso 1 1 calc R
C24 C 0.7277(2) 0.3673(3) 0.63991(12) 0.0313(6) Uani 1 1 d .
H24 H 0.7197 0.3831 0.6796 0.038 Uiso 1 1 calc R
C25 C 0.65816(19) 0.4093(3) 0.60194(12) 0.0259(6) Uani 1 1 d .
H25 H 0.6026 0.4552 0.6156 0.031 Uiso 1 1 calc R
C26 C 0.66885(18) 0.3845(3) 0.54329(11) 0.0199(5) Uani 1 1 d .
C27 C 0.59170(18) 0.4364(2) 0.50509(11) 0.0206(5) Uani 1 1 d .
C28 C 0.4524(2) 0.5472(4) 0.49046(13) 0.0400(8) Uani 1 1 d .
H28A H 0.4478 0.6511 0.4891 0.048 Uiso 1 1 calc R
H28B H 0.3885 0.5078 0.4981 0.048 Uiso 1 1 calc R
C29 C 0.49284(17) 0.4889(3) 0.43464(11) 0.0261(5) Uani 1 1 d .
H29 H 0.5046 0.5684 0.4076 0.031 Uiso 1 1 calc R
C210 C 0.4288(2) 0.3805(3) 0.40596(12) 0.0289(6) Uani 1 1 d .
H210 H 0.4151 0.3041 0.4341 0.035 Uiso 1 1 calc R
C211 C 0.3343(2) 0.4486(4) 0.38837(14) 0.0451(9) Uani 1 1 d .
H21A H 0.3470 0.5308 0.3643 0.068 Uiso 1 1 calc R
H21B H 0.2996 0.4782 0.4225 0.068 Uiso 1 1 calc R
H21C H 0.2959 0.3804 0.3670 0.068 Uiso 1 1 calc R
C212 C 0.4779(3) 0.3156(4) 0.35476(14) 0.0505(9) Uani 1 1 d .
H21D H 0.4369 0.2428 0.3382 0.076 Uiso 1 1 calc R
H21E H 0.5383 0.2734 0.3668 0.076 Uiso 1 1 calc R
H21F H 0.4901 0.3887 0.3262 0.076 Uiso 1 1 calc R
C213 C 0.91324(18) 0.2169(3) 0.54424(11) 0.0214(5) Uani 1 1 d .
C214 C 1.0462(2) 0.0916(3) 0.56111(13) 0.0295(6) Uani 1 1 d .
H21G H 1.0466 -0.0120 0.5568 0.035 Uiso 1 1 calc R
H21H H 1.1008 0.1199 0.5853 0.035 Uiso 1 1 calc R
C215 C 1.05047(18) 0.1644(3) 0.50266(12) 0.0237(6) Uani 1 1 d .
H215 H 1.0556 0.0906 0.4724 0.028 Uiso 1 1 calc R
C216 C 1.12990(17) 0.2718(3) 0.49395(12) 0.0282(6) Uani 1 1 d .
H216 H 1.1198 0.3162 0.4557 0.034 Uiso 1 1 calc R
C217 C 1.2266(2) 0.1979(3) 0.49275(16) 0.0418(8) Uani 1 1 d .
H21I H 1.2774 0.2684 0.4907 0.063 Uiso 1 1 calc R
H21J H 1.2300 0.1363 0.4593 0.063 Uiso 1 1 calc R
H21K H 1.2345 0.1416 0.5274 0.063 Uiso 1 1 calc R
C218 C 1.1279(2) 0.3881(3) 0.53787(15) 0.0425(8) Uani 1 1 d .
H21L H 1.1447 0.3496 0.5753 0.064 Uiso 1 1 calc R
H21M H 1.0639 0.4289 0.5394 0.064 Uiso 1 1 calc R
H21N H 1.1739 0.4612 0.5274 0.064 Uiso 1 1 calc R
C219 C 0.89986(18) 0.1703(2) 0.31848(11) 0.0194(5) Uani 1 1 d .
C220 C 0.97433(19) 0.1679(3) 0.35774(12) 0.0264(6) Uani 1 1 d .
H220 H 0.9622 0.1834 0.3971 0.032 Uiso 1 1 calc R
C221 C 1.0668(2) 0.1426(3) 0.33904(14) 0.0339(7) Uani 1 1 d .
H221 H 1.1174 0.1387 0.3659 0.041 Uiso 1 1 calc R
C222 C 1.0856(2) 0.1230(3) 0.28184(13) 0.0310(6) Uani 1 1 d .
H222 H 1.1488 0.1055 0.2695 0.037 Uiso 1 1 calc R
C223 C 1.0119(2) 0.1291(3) 0.24264(12) 0.0297(7) Uani 1 1 d .
H223 H 1.0248 0.1171 0.2032 0.036 Uiso 1 1 calc R
C224 C 0.9196(2) 0.1526(3) 0.26050(11) 0.0247(6) Uani 1 1 d .
H224 H 0.8694 0.1567 0.2333 0.030 Uiso 1 1 calc R
C225 C 0.73729(17) -0.0001(3) 0.34337(9) 0.0190(5) Uani 1 1 d .
C226 C 0.65353(18) -0.0338(3) 0.37240(11) 0.0267(6) Uani 1 1 d .
H226 H 0.6179 0.0385 0.3904 0.032 Uiso 1 1 calc R
C227 C 0.6221(2) -0.1715(3) 0.37514(13) 0.0323(7) Uani 1 1 d .
H227 H 0.5648 -0.1930 0.3947 0.039 Uiso 1 1 calc R
C228 C 0.6737(2) -0.2779(3) 0.34958(13) 0.0335(7) Uani 1 1 d .
H228 H 0.6527 -0.3727 0.3523 0.040 Uiso 1 1 calc R
C229 C 0.75585(19) -0.2460(3) 0.32004(11) 0.0284(6) Uani 1 1 d .
H229 H 0.7905 -0.3186 0.3016 0.034 Uiso 1 1 calc R
C230 C 0.78806(19) -0.1072(3) 0.31730(11) 0.0232(5) Uani 1 1 d .
H230 H 0.8451 -0.0861 0.2974 0.028 Uiso 1 1 calc R
C231 C 0.71531(18) 0.2667(3) 0.28660(10) 0.0228(5) Uani 1 1 d .
C232 C 0.6456(2) 0.1990(3) 0.25472(12) 0.0304(6) Uani 1 1 d .
H232 H 0.6278 0.1052 0.2636 0.036 Uiso 1 1 calc R
C233 C 0.6020(2) 0.2693(4) 0.20965(12) 0.0373(7) Uani 1 1 d .
H233 H 0.5548 0.2226 0.1876 0.045 Uiso 1 1 calc R
C234 C 0.6266(3) 0.4054(4) 0.19674(13) 0.0445(9) Uani 1 1 d .
H234 H 0.5961 0.4529 0.1661 0.053 Uiso 1 1 calc R
C235 C 0.6956(3) 0.4731(4) 0.22841(14) 0.0529(9) Uani 1 1 d .
H235 H 0.7133 0.5669 0.2194 0.064 Uiso 1 1 calc R
C236 C 0.7394(2) 0.4036(3) 0.27362(14) 0.0392(8) Uani 1 1 d .
H236 H 0.7863 0.4509 0.2957 0.047 Uiso 1 1 calc R

loop_
_atom_site_aniso_label
_atom_site_aniso_U_11
_atom_site_aniso_U_22
_atom_site_aniso_U_33
_atom_site_aniso_U_23
_atom_site_aniso_U_13
_atom_site_aniso_U_12
Au1 0.01650(4) 0.01773(4) 0.01363(4) 0.00093(4) -0.00090(3) -0.00082(4)
P1 0.0172(3) 0.0173(3) 0.0135(3) 0.0012(3) -0.0002(2) -0.0013(3)
O11 0.0147(9) 0.0369(11) 0.0266(10) -0.0011(8) -0.0043(8) -0.0035(8)
O12 0.0253(10) 0.0382(11) 0.0263(10) 0.0134(9) -0.0035(8) -0.0113(9)
N11 0.0169(10) 0.0259(12) 0.0266(11) 0.0027(9) 0.0008(9) -0.0023(9)
N12 0.0130(10) 0.0331(12) 0.0199(11) 0.0022(9) 0.0020(8) -0.0037(9)
C11 0.0166(12) 0.0150(13) 0.0160(11) -0.0004(9) -0.0016(9) 0.0012(9)
C12 0.0149(11) 0.0189(11) 0.0177(11) 0.0040(11) -0.0008(9) 0.0009(11)
C13 0.0208(12) 0.0250(13) 0.0184(11) 0.0009(11) 0.0017(9) 0.0016(11)
C14 0.0312(15) 0.0294(14) 0.0139(12) 0.0017(11) -0.0024(11) 0.0013(12)
C15 0.0194(13) 0.0261(14) 0.0229(13) -0.0006(11) -0.0058(11) 0.0004(11)
C16 0.0149(12) 0.0175(12) 0.0193(12) 0.0002(10) -0.0016(10) 0.0020(10)
C17 0.0144(12) 0.0180(12) 0.0239(13) -0.0054(10) -0.0042(10) 0.0011(10)
C18 0.0172(13) 0.0421(18) 0.0281(14) -0.0064(12) 0.0012(11) -0.0060(11)
C19 0.0168(11) 0.0215(12) 0.0308(13) -0.0012(13) 0.0044(10) -0.0015(12)
C110 0.0220(14) 0.0268(14) 0.0239(14) 0.0008(11) -0.0017(11) -0.0011(11)
C111 0.0258(14) 0.0298(15) 0.0461(17) -0.0097(15) -0.0027(12) -0.0028(13)
C112 0.0294(15) 0.0341(17) 0.0321(15) 0.0042(13) 0.0082(12) 0.0003(12)
C113 0.0165(12) 0.0171(11) 0.0207(13) 0.0002(10) 0.0041(10) 0.0018(10)
C114 0.0189(13) 0.0268(14) 0.0305(15) 0.0050(12) 0.0003(11) -0.0032(11)
C115 0.0142(12) 0.0230(12) 0.0226(13) -0.0023(10) 0.0018(10) -0.0012(10)
C116 0.0167(12) 0.0235(14) 0.0307(14) 0.0027(11) -0.0019(10) -0.0029(10)
C117 0.0218(15) 0.0288(15) 0.058(2) -0.0035(14) -0.0087(14) -0.0019(12)
C118 0.0275(15) 0.0238(14) 0.0463(18) -0.0019(13) 0.0035(13) 0.0019(12)
C119 0.0197(13) 0.0166(12) 0.0205(13) 0.0011(10) -0.0028(10) -0.0007(10)
C120 0.0241(14) 0.0268(14) 0.0196(13) 0.0014(11) -0.0004(11) -0.0032(11)
C121 0.0262(14) 0.0326(15) 0.0315(15) 0.0028(12) 0.0037(12) -0.0106(12)
C122 0.0231(13) 0.0269(14) 0.0331(14) -0.0024(12) -0.0071(11) -0.0065(12)
C123 0.0271(14) 0.0346(15) 0.0228(13) -0.0035(12) -0.0056(11) -0.0032(12)
C124 0.0215(14) 0.0327(15) 0.0198(13) 0.0021(11) -0.0014(11) -0.0045(11)
C125 0.0144(12) 0.0205(12) 0.0211(12) -0.0051(10) -0.0026(9) 0.0001(10)
C126 0.0260(14) 0.0256(14) 0.0307(15) -0.0028(12) -0.0060(12) 0.0041(11)
C127 0.0323(15) 0.0320(17) 0.0510(19) -0.0187(14) -0.0151(14) 0.0127(13)
C128 0.0260(16) 0.053(2) 0.0449(19) -0.0208(16) 0.0069(14) 0.0087(14)
C129 0.0391(18) 0.054(2) 0.0439(19) -0.0053(16) 0.0204(15) 0.0008(16)
C130 0.0307(14) 0.0303(14) 0.0357(15) 0.0025(14) 0.0102(12) 0.0026(13)
C131 0.0205(12) 0.0166(12) 0.0159(11) 0.0007(9) 0.0040(9) 0.0021(9)
C132 0.0268(13) 0.0230(13) 0.0265(13) 0.0016(12) -0.0038(11) -0.0009(12)
C133 0.0327(16) 0.0292(15) 0.0306(16) 0.0055(12) -0.0072(13) 0.0057(12)
C134 0.0354(15) 0.0206(15) 0.0321(15) 0.0044(11) 0.0074(12) 0.0048(11)
C135 0.0271(15) 0.0178(13) 0.0284(14) -0.0011(11) 0.0063(12) -0.0025(11)
C136 0.0185(12) 0.0214(12) 0.0204(12) 0.0000(10) 0.0033(10) 0.0016(10)
Au2 0.01776(4) 0.01829(5) 0.01531(4) -0.00253(4) 0.00076(3) 0.00054(4)
P2 0.0194(3) 0.0196(3) 0.0152(3) -0.0024(2) -0.0002(2) 0.0024(3)
O21 0.0355(11) 0.0538(14) 0.0284(10) -0.0077(10) 0.0029(8) 0.0262(11)
O22 0.0333(11) 0.0437(12) 0.0252(10) 0.0110(9) 0.0036(9) 0.0125(9)
N21 0.0192(12) 0.0546(16) 0.0241(12) -0.0068(11) 0.0011(10) 0.0100(11)
N22 0.0173(10) 0.0320(13) 0.0229(11) -0.0008(9) -0.0011(9) 0.0013(9)
C21 0.0177(13) 0.0200(12) 0.0180(12) -0.0028(10) 0.0012(10) -0.0036(10)
C22 0.0217(12) 0.0223(12) 0.0182(11) -0.0017(11) -0.0006(10) -0.0042(12)
C23 0.0248(14) 0.0414(18) 0.0208(13) -0.0024(12) -0.0026(11) 0.0005(12)
C24 0.0316(16) 0.0437(17) 0.0186(13) -0.0051(12) 0.0043(12) -0.0032(13)
C25 0.0214(13) 0.0305(14) 0.0259(14) -0.0071(11) 0.0078(11) -0.0016(11)
C26 0.0192(13) 0.0195(12) 0.0209(13) -0.0028(10) 0.0019(10) -0.0052(10)
C27 0.0188(13) 0.0177(12) 0.0255(13) -0.0029(10) 0.0064(10) -0.0009(10)
C28 0.0352(17) 0.0502(18) 0.0345(17) -0.0100(15) -0.0044(13) 0.0202(15)
C29 0.0209(12) 0.0283(13) 0.0291(13) 0.0025(14) 0.0036(10) 0.0058(13)
C210 0.0266(15) 0.0314(15) 0.0286(15) 0.0037(12) -0.0024(12) 0.0036(12)
C211 0.0296(16) 0.065(2) 0.0406(18) 0.0100(16) -0.0069(14) 0.0059(15)
C212 0.051(2) 0.061(2) 0.0390(19) -0.0127(17) -0.0086(16) 0.0166(18)
C213 0.0205(13) 0.0219(12) 0.0219(13) -0.0002(10) -0.0051(10) -0.0037(10)
C214 0.0235(15) 0.0320(15) 0.0329(16) 0.0028(13) -0.0031(12) 0.0072(12)
C215 0.0200(13) 0.0224(13) 0.0287(14) -0.0039(11) -0.0011(11) 0.0016(10)
C216 0.0219(13) 0.0239(13) 0.0388(15) 0.0015(14) -0.0001(11) 0.0047(12)
C217 0.0250(16) 0.0378(17) 0.063(2) 0.0021(17) 0.0019(15) 0.0011(14)
C218 0.0396(18) 0.0285(16) 0.059(2) -0.0096(15) -0.0153(16) 0.0053(14)
C219 0.0211(13) 0.0156(12) 0.0214(13) -0.0003(10) 0.0042(10) -0.0002(10)
C220 0.0255(14) 0.0332(15) 0.0205(13) -0.0009(11) 0.0040(11) 0.0036(11)
C221 0.0202(14) 0.0456(18) 0.0358(17) -0.0014(14) -0.0014(12) 0.0053(13)
C222 0.0247(15) 0.0335(16) 0.0347(16) 0.0009(13) 0.0135(12) 0.0025(12)
C223 0.0385(17) 0.0250(14) 0.0258(15) 0.0018(11) 0.0129(13) -0.0023(12)
C224 0.0282(15) 0.0255(14) 0.0203(13) 0.0023(11) 0.0019(11) 0.0000(11)
C225 0.0221(12) 0.0201(12) 0.0149(11) -0.0010(10) -0.0040(9) 0.0017(11)
C226 0.0260(13) 0.0285(15) 0.0255(13) -0.0044(12) 0.0003(11) 0.0010(12)
C227 0.0262(15) 0.0330(15) 0.0376(17) -0.0007(13) 0.0065(13) -0.0070(12)
C228 0.0352(16) 0.0238(14) 0.0413(17) -0.0029(12) -0.0004(13) -0.0111(12)
C229 0.0290(14) 0.0239(14) 0.0324(14) -0.0043(13) 0.0044(12) 0.0013(13)
C230 0.0249(14) 0.0224(13) 0.0225(13) -0.0010(11) 0.0021(11) 0.0003(11)
C231 0.0256(13) 0.0248(12) 0.0181(11) -0.0047(12) -0.0005(10) 0.0062(12)
C232 0.0306(15) 0.0347(16) 0.0258(14) -0.0071(12) -0.0048(12) 0.0045(13)
C233 0.0362(16) 0.0472(17) 0.0284(14) -0.0116(16) -0.0122(12) 0.0152(16)
C234 0.063(2) 0.0445(19) 0.0258(16) -0.0051(14) -0.0174(15) 0.0279(17)
C235 0.086(3) 0.0279(17) 0.0448(19) 0.0070(16) -0.0248(18) 0.0143(18)
C236 0.056(2) 0.0222(14) 0.0395(18) -0.0017(13) -0.0186(16) 0.0052(14)

loop_
_atom_type_symbol
_atom_type_description
_atom_type_scat_dispersion_real
_atom_type_scat_dispersion_imag
_atom_type_scat_source
C C 0.0033 0.0016 'International Tables Vol C Tables 4.2.6.8 and 6.1.1.4'
H H 0.0000 0.0000 'International Tables Vol C Tables 4.2.6.8 and 6.1.1.4'
Au Au -2.0133 8.8022 'International Tables Vol C Tables 4.2.6.8 and 6.1.1.4'
N N 0.0061 0.0033 'International Tables Vol C Tables 4.2.6.8 and 6.1.1.4'
O O 0.0106 0.0060 'International Tables Vol C Tables 4.2.6.8 and 6.1.1.4'
P P 0.1023 0.0942 'International Tables Vol C Tables 4.2.6.8 and 6.1.1.4'

loop_
_geom_angle_atom_site_label_1
_geom_angle_atom_site_label_2
_geom_angle_atom_site_label_3
_geom_angle
C11 Au1 P1 172.72(7)
C119 P1 C125 101.60(11)
C119 P1 C131 107.92(11)
C125 P1 C131 105.55(11)
C119 P1 Au1 115.28(9)
C125 P1 Au1 119.44(8)
C131 P1 Au1 106.28(8)
C17 O11 C18 105.5(2)
C113 O12 C114 106.42(19)
C17 N11 C19 107.5(2)
C113 N12 C115 107.2(2)
C12 C11 C16 115.5(2)
C12 C11 Au1 122.65(17)
C16 C11 Au1 121.75(18)
C13 C12 C11 122.0(2)
C13 C12 C113 116.4(2)
C11 C12 C113 121.5(2)
C14 C13 C12 120.3(2)
C14 C13 H13 119.9
C12 C13 H13 119.9
C13 C14 C15 119.4(2)
C13 C14 H14 120.3
C15 C14 H14 120.3
C16 C15 C14 120.3(2)
C16 C15 H15 119.9
C14 C15 H15 119.9
C15 C16 C11 122.4(2)
C15 C16 C17 117.1(2)
C11 C16 C17 120.4(2)
N11 C17 O11 118.2(2)
N11 C17 C16 127.9(2)
O11 C17 C16 113.9(2)
O11 C18 C19 104.58(19)
O11 C18 H18A 110.8
C19 C18 H18A 110.8
O11 C18 H18B 110.8
C19 C18 H18B 110.8
H18A C18 H18B 108.9
N11 C19 C110 111.1(2)
N11 C19 C18 104.2(2)
C110 C19 C18 115.9(2)
N11 C19 H19 108.5
C110 C19 H19 108.5
C18 C19 H19 108.5
C111 C110 C19 112.1(2)
C111 C110 C112 112.4(2)
C19 C110 C112 110.5(2)
C111 C110 H110 107.2
C19 C110 H110 107.2
C112 C110 H110 107.2
C110 C111 H11A 109.5
C110 C111 H11B 109.5
H11A C111 H11B 109.5
C110 C111 H11C 109.5
H11A C111 H11C 109.5
H11B C111 H11C 109.5
C110 C112 H11D 109.5
C110 C112 H11E 109.5
H11D C112 H11E 109.5
C110 C112 H11F 109.5
H11D C112 H11F 109.5
H11E C112 H11F 109.5
N12 C113 O12 118.0(2)
N12 C113 C12 126.9(2)
O12 C113 C12 115.0(2)
O12 C114 C115 103.84(19)
O12 C114 H11G 111.0
C115 C114 H11G 111.0
O12 C114 H11H 111.0
C115 C114 H11H 111.0
H11G C114 H11H 109.0
N12 C115 C114 104.52(19)
N12 C115 C116 111.1(2)
C114 C115 C116 116.2(2)
N12 C115 H115 108.2
C114 C115 H115 108.2
C116 C115 H115 108.2
C118 C116 C117 111.4(2)
C118 C116 C115 112.9(2)
C117 C116 C115 109.8(2)
C118 C116 H116 107.5
C117 C116 H116 107.5
C115 C116 H116 107.5
C116 C117 H11I 109.5
C116 C117 H11J 109.5
H11I C117 H11J 109.5
C116 C117 H11K 109.5
H11I C117 H11K 109.5
H11J C117 H11K 109.5
C116 C118 H11L 109.5
C116 C118 H11M 109.5
H11L C118 H11M 109.5
C116 C118 H11N 109.5
H11L C118 H11N 109.5
H11M C118 H11N 109.5
C124 C119 C120 119.1(2)
C124 C119 P1 122.4(2)
C120 C119 P1 118.34(19)
C121 C120 C119 120.3(2)
C121 C120 H120 119.9
C119 C120 H120 119.9
C120 C121 C122 120.0(3)
C120 C121 H121 120.0
C122 C121 H121 120.0
C123 C122 C121 120.0(2)
C123 C122 H122 120.0
C121 C122 H122 120.0
C122 C123 C124 120.3(3)
C122 C123 H123 119.9
C124 C123 H123 119.9
C123 C124 C119 120.3(2)
C123 C124 H124 119.8
C119 C124 H124 119.8
C130 C125 C126 119.4(2)
C130 C125 P1 122.8(2)
C126 C125 P1 117.6(2)
C125 C126 C127 119.6(3)
C125 C126 H126 120.2
C127 C126 H126 120.2
C128 C127 C126 120.3(3)
C128 C127 H127 119.9
C126 C127 H127 119.9
C129 C128 C127 120.3(3)
C129 C128 H128 119.9
C127 C128 H128 119.9
C128 C129 C130 119.9(3)
C128 C129 H129 120.1
C130 C129 H129 120.1
C125 C130 C129 120.4(3)
C125 C130 H130 119.8
C129 C130 H130 119.8
C132 C131 C136 119.1(2)
C132 C131 P1 124.36(19)
C136 C131 P1 116.50(18)
C133 C132 C131 120.0(2)
C133 C132 H132 120.0
C131 C132 H132 120.0
C134 C133 C132 120.9(3)
C134 C133 H133 119.6
C132 C133 H133 119.6
C133 C134 C135 119.5(2)
C133 C134 H134 120.3
C135 C134 H134 120.3
C134 C135 C136 120.6(3)
C134 C135 H135 119.7
C136 C135 H135 119.7
C135 C136 C131 120.0(2)
C135 C136 H136 120.0
C131 C136 H136 120.0
C21 Au2 P2 172.46(7)
C219 P2 C231 102.96(11)
C219 P2 C225 103.62(11)
C231 P2 C225 104.32(12)
C219 P2 Au2 115.57(9)
C231 P2 Au2 119.61(9)
C225 P2 Au2 109.10(8)
C27 O21 C28 106.4(2)
C213 O22 C214 106.4(2)
C27 N21 C29 107.9(2)
C213 N22 C215 107.4(2)
C22 C21 C26 115.7(2)
C22 C21 Au2 122.03(18)
C26 C21 Au2 122.15(19)
C23 C22 C21 122.3(2)
C23 C22 C213 115.8(2)
C21 C22 C213 121.8(2)
C24 C23 C22 120.0(3)
C24 C23 H23 120.0
C22 C23 H23 120.0
C25 C24 C23 119.8(3)
C25 C24 H24 120.1
C23 C24 H24 120.1
C24 C25 C26 120.5(2)
C24 C25 H25 119.8
C26 C25 H25 119.8
C25 C26 C21 121.7(2)
C25 C26 C27 117.0(2)
C21 C26 C27 121.2(2)
N21 C27 O21 117.5(2)
N21 C27 C26 128.8(2)
O21 C27 C26 113.7(2)
O21 C28 C29 104.4(2)
O21 C28 H28A 110.9
C29 C28 H28A 110.9
O21 C28 H28B 110.9
C29 C28 H28B 110.9
H28A C28 H28B 108.9
N21 C29 C210 111.5(2)
N21 C29 C28 103.6(2)
C210 C29 C28 113.7(2)
N21 C29 H29 109.3
C210 C29 H29 109.3
C28 C29 H29 109.3
C212 C210 C29 110.9(3)
C212 C210 C211 110.7(3)
C29 C210 C211 110.1(2)
C212 C210 H210 108.4
C29 C210 H210 108.4
C211 C210 H210 108.4
C210 C211 H21A 109.5
C210 C211 H21B 109.5
H21A C211 H21B 109.5
C210 C211 H21C 109.5
H21A C211 H21C 109.5
H21B C211 H21C 109.5
C210 C212 H21D 109.5
C210 C212 H21E 109.5
H21D C212 H21E 109.5
C210 C212 H21F 109.5
H21D C212 H21F 109.5
H21E C212 H21F 109.5
N22 C213 O22 117.6(2)
N22 C213 C22 127.4(2)
O22 C213 C22 114.8(2)
O22 C214 C215 104.3(2)
O22 C214 H21G 110.9
C215 C214 H21G 110.9
O22 C214 H21H 110.9
C215 C214 H21H 110.9
H21G C214 H21H 108.9
N22 C215 C216 110.0(2)
N22 C215 C214 103.8(2)
C216 C215 C214 116.8(2)
N22 C215 H215 108.7
C216 C215 H215 108.7
C214 C215 H215 108.7
C218 C216 C215 112.5(2)
C218 C216 C217 111.5(2)
C215 C216 C217 110.2(2)
C218 C216 H216 107.5
C215 C216 H216 107.5
C217 C216 H216 107.5
C216 C217 H21I 109.5
C216 C217 H21J 109.5
H21I C217 H21J 109.5
C216 C217 H21K 109.5
H21I C217 H21K 109.5
H21J C217 H21K 109.5
C216 C218 H21L 109.5
C216 C218 H21M 109.5
H21L C218 H21M 109.5
C216 C218 H21N 109.5
H21L C218 H21N 109.5
H21M C218 H21N 109.5
C220 C219 C224 119.4(2)
C220 C219 P2 118.45(19)
C224 C219 P2 122.0(2)
C219 C220 C221 119.6(3)
C219 C220 H220 120.2
C221 C220 H220 120.2
C222 C221 C220 120.7(3)
C222 C221 H221 119.7
C220 C221 H221 119.7
C221 C222 C223 119.7(3)
C221 C222 H222 120.2
C223 C222 H222 120.2
C224 C223 C222 120.4(3)
C224 C223 H223 119.8
C222 C223 H223 119.8
C223 C224 C219 120.2(3)
C223 C224 H224 119.9
C219 C224 H224 119.9
C230 C225 C226 118.8(2)
C230 C225 P2 122.72(19)
C226 C225 P2 118.38(19)
C227 C226 C225 120.5(3)
C227 C226 H226 119.7
C225 C226 H226 119.7
C228 C227 C226 120.3(3)
C228 C227 H227 119.8
C226 C227 H227 119.8
C227 C228 C229 119.7(3)
C227 C228 H228 120.1
C229 C228 H228 120.1
C228 C229 C230 120.1(3)
C228 C229 H229 119.9
C230 C229 H229 119.9
C225 C230 C229 120.4(2)
C225 C230 H230 119.8
C229 C230 H230 119.8
C236 C231 C232 119.4(3)
C236 C231 P2 117.7(2)
C232 C231 P2 122.9(2)
C231 C232 C233 119.7(3)
C231 C232 H232 120.2
C233 C232 H232 120.2
C234 C233 C232 120.6(3)
C234 C233 H233 119.7
C232 C233 H233 119.7
C233 C234 C235 119.8(3)
C233 C234 H234 120.1
C235 C234 H234 120.1
C234 C235 C236 119.9(3)
C234 C235 H235 120.1
C236 C235 H235 120.1
C231 C236 C235 120.5(3)
C231 C236 H236 119.7
C235 C236 H236 119.7

loop_
_geom_bond_atom_site_label_1
_geom_bond_atom_site_label_2
_geom_bond_distance
Au1 C11 2.060(2)
Au1 P1 2.2758(6)
P1 C119 1.823(3)
P1 C125 1.824(2)
P1 C131 1.825(2)
O11 C17 1.382(3)
O11 C18 1.450(3)
O12 C113 1.362(3)
O12 C114 1.454(3)
N11 C17 1.262(3)
N11 C19 1.478(3)
N12 C113 1.267(3)
N12 C115 1.480(3)
C11 C12 1.410(3)
C11 C16 1.416(3)
C12 C13 1.399(3)
C12 C113 1.488(3)
C13 C14 1.384(4)
C13 H13 0.9500
C14 C15 1.386(4)
C14 H14 0.9500
C15 C16 1.386(4)
C15 H15 0.9500
C16 C17 1.487(3)
C18 C19 1.542(4)
C18 H18A 0.9900
C18 H18B 0.9900
C19 C110 1.528(4)
C19 H19 1.0000
C110 C111 1.527(4)
C110 C112 1.528(4)
C110 H110 1.0000
C111 H11A 0.9800
C111 H11B 0.9800
C111 H11C 0.9800
C112 H11D 0.9800
C112 H11E 0.9800
C112 H11F 0.9800
C114 C115 1.534(4)
C114 H11G 0.9900
C114 H11H 0.9900
C115 C116 1.537(3)
C115 H115 1.0000
C116 C118 1.523(4)
C116 C117 1.526(4)
C116 H116 1.0000
C117 H11I 0.9800
C117 H11J 0.9800
C117 H11K 0.9800
C118 H11L 0.9800
C118 H11M 0.9800
C118 H11N 0.9800
C119 C124 1.395(4)
C119 C120 1.397(3)
C120 C121 1.387(4)
C120 H120 0.9500
C121 C122 1.389(4)
C121 H121 0.9500
C122 C123 1.383(4)
C122 H122 0.9500
C123 C124 1.385(4)
C123 H123 0.9500
C124 H124 0.9500
C125 C130 1.382(4)
C125 C126 1.389(4)
C126 C127 1.394(4)
C126 H126 0.9500
C127 C128 1.376(5)
C127 H127 0.9500
C128 C129 1.369(5)
C128 H128 0.9500
C129 C130 1.394(4)
C129 H129 0.9500
C130 H130 0.9500
C131 C132 1.393(3)
C131 C136 1.399(3)
C132 C133 1.387(4)
C132 H132 0.9500
C133 C134 1.376(4)
C133 H133 0.9500
C134 C135 1.384(4)
C134 H134 0.9500
C135 C136 1.386(4)
C135 H135 0.9500
C136 H136 0.9500
Au2 C21 2.073(2)
Au2 P2 2.2799(6)
P2 C219 1.816(3)
P2 C231 1.823(3)
P2 C225 1.824(3)
O21 C27 1.369(3)
O21 C28 1.437(3)
O22 C213 1.365(3)
O22 C214 1.442(3)
N21 C27 1.251(3)
N21 C29 1.481(3)
N22 C213 1.267(3)
N22 C215 1.482(3)
C21 C22 1.412(4)
C21 C26 1.416(3)
C22 C23 1.401(3)
C22 C213 1.485(4)
C23 C24 1.381(4)
C23 H23 0.9500
C24 C25 1.379(4)
C24 H24 0.9500
C25 C26 1.404(4)
C25 H25 0.9500
C26 C27 1.488(4)
C28 C29 1.532(4)
C28 H28A 0.9900
C28 H28B 0.9900
C29 C210 1.522(4)
C29 H29 1.0000
C210 C212 1.517(4)
C210 C211 1.533(4)
C210 H210 1.0000
C211 H21A 0.9800
C211 H21B 0.9800
C211 H21C 0.9800
C212 H21D 0.9800
C212 H21E 0.9800
C212 H21F 0.9800
C214 C215 1.537(4)
C214 H21G 0.9900
C214 H21H 0.9900
C215 C216 1.527(4)
C215 H215 1.0000
C216 C218 1.511(4)
C216 C217 1.530(4)
C216 H216 1.0000
C217 H21I 0.9800
C217 H21J 0.9800
C217 H21K 0.9800
C218 H21L 0.9800
C218 H21M 0.9800
C218 H21N 0.9800
C219 C220 1.392(4)
C219 C224 1.399(4)
C220 C221 1.393(4)
C220 H220 0.9500
C221 C222 1.381(4)
C221 H221 0.9500
C222 C223 1.384(4)
C222 H222 0.9500
C223 C224 1.382(4)
C223 H223 0.9500
C224 H224 0.9500
C225 C230 1.386(3)
C225 C226 1.398(3)
C226 C227 1.382(4)
C226 H226 0.9500
C227 C228 1.382(4)
C227 H227 0.9500
C228 C229 1.382(4)
C228 H228 0.9500
C229 C230 1.396(4)
C229 H229 0.9500
C230 H230 0.9500
C231 C236 1.379(4)
C231 C232 1.388(4)
C232 C233 1.391(4)
C232 H232 0.9500
C233 C234 1.373(5)
C233 H233 0.9500
C234 C235 1.379(5)
C234 H234 0.9500
C235 C236 1.391(4)
C235 H235 0.9500
C236 H236 0.9500

loop_
_geom_torsion_atom_site_label_1
_geom_torsion_atom_site_label_2
_geom_torsion_atom_site_label_3
_geom_torsion_atom_site_label_4
_geom_torsion
C16 C11 C12 C13 1.6(4)
Au1 C11 C12 C13 178.44(19)
C16 C11 C12 C113 -176.8(2)
Au1 C11 C12 C113 0.1(3)
C11 C12 C13 C14 -2.0(4)
C113 C12 C13 C14 176.4(2)
C12 C13 C14 C15 1.8(4)
C13 C14 C15 C16 -1.4(4)
C14 C15 C16 C11 1.0(4)
C14 C15 C16 C17 -176.0(2)
C12 C11 C16 C15 -1.1(4)
Au1 C11 C16 C15 -177.97(19)
C12 C11 C16 C17 175.9(2)
Au1 C11 C16 C17 -1.0(3)
C19 N11 C17 O11 -2.1(3)
C19 N11 C17 C16 -179.4(2)
C18 O11 C17 N11 0.8(3)
C18 O11 C17 C16 178.5(2)
C15 C16 C17 N11 143.4(3)
C11 C16 C17 N11 -33.7(4)
C15 C16 C17 O11 -34.0(3)
C11 C16 C17 O11 148.9(2)
C17 O11 C18 C19 0.8(3)
C17 N11 C19 C110 -123.1(2)
C17 N11 C19 C18 2.3(3)
O11 C18 C19 N11 -1.9(3)
O11 C18 C19 C110 120.5(2)
N11 C19 C110 C111 58.7(3)
C18 C19 C110 C111 -60.0(3)
N11 C19 C110 C112 -175.1(2)
C18 C19 C110 C112 66.2(3)
C115 N12 C113 O12 1.1(3)
C115 N12 C113 C12 178.4(2)
C114 O12 C113 N12 0.7(3)
C114 O12 C113 C12 -176.9(2)
C13 C12 C113 N12 -149.5(3)
C11 C12 C113 N12 28.9(4)
C13 C12 C113 O12 27.8(3)
C11 C12 C113 O12 -153.7(2)
C113 O12 C114 C115 -2.2(3)
C113 N12 C115 C114 -2.4(3)
C113 N12 C115 C116 -128.5(2)
O12 C114 C115 N12 2.7(3)
O12 C114 C115 C116 125.6(2)
N12 C115 C116 C118 66.0(3)
C114 C115 C116 C118 -53.3(3)
N12 C115 C116 C117 -169.0(2)
C114 C115 C116 C117 71.7(3)
C125 P1 C119 C124 36.9(2)
C131 P1 C119 C124 -73.8(2)
Au1 P1 C119 C124 167.58(19)
C125 P1 C119 C120 -138.9(2)
C131 P1 C119 C120 110.4(2)
Au1 P1 C119 C120 -8.2(2)
C124 C119 C120 C121 0.3(4)
P1 C119 C120 C121 176.3(2)
C119 C120 C121 C122 1.0(4)
C120 C121 C122 C123 -1.3(4)
C121 C122 C123 C124 0.2(4)
C122 C123 C124 C119 1.1(4)
C120 C119 C124 C123 -1.4(4)
P1 C119 C124 C123 -177.1(2)
C119 P1 C125 C130 -100.9(2)
C131 P1 C125 C130 11.6(3)
Au1 P1 C125 C130 131.0(2)
C119 P1 C125 C126 75.0(2)
C131 P1 C125 C126 -172.5(2)
Au1 P1 C125 C126 -53.1(2)
C130 C125 C126 C127 2.0(4)
P1 C125 C126 C127 -174.1(2)
C125 C126 C127 C128 -1.4(4)
C126 C127 C128 C129 0.1(5)
C127 C128 C129 C130 0.6(5)
C126 C125 C130 C129 -1.2(4)
P1 C125 C130 C129 174.6(2)
C128 C129 C130 C125 -0.1(5)
C119 P1 C131 C132 11.2(2)
C125 P1 C131 C132 -96.8(2)
Au1 P1 C131 C132 135.4(2)
C119 P1 C131 C136 -165.52(18)
C125 P1 C131 C136 86.5(2)
Au1 P1 C131 C136 -41.33(19)
C136 C131 C132 C133 0.1(4)
P1 C131 C132 C133 -176.5(2)
C131 C132 C133 C134 -0.1(4)
C132 C133 C134 C135 -0.9(4)
C133 C134 C135 C136 1.9(4)
C134 C135 C136 C131 -1.9(4)
C132 C131 C136 C135 0.9(4)
P1 C131 C136 C135 177.76(19)
C26 C21 C22 C23 1.2(4)
Au2 C21 C22 C23 -174.5(2)
C26 C21 C22 C213 -175.8(2)
Au2 C21 C22 C213 8.5(4)
C21 C22 C23 C24 -1.1(4)
C213 C22 C23 C24 176.1(3)
C22 C23 C24 C25 0.0(4)
C23 C24 C25 C26 0.9(4)
C24 C25 C26 C21 -0.7(4)
C24 C25 C26 C27 -178.5(2)
C22 C21 C26 C25 -0.3(4)
Au2 C21 C26 C25 175.41(19)
C22 C21 C26 C27 177.3(2)
Au2 C21 C26 C27 -6.9(3)
C29 N21 C27 O21 -2.5(3)
C29 N21 C27 C26 177.4(2)
C28 O21 C27 N21 -0.7(4)
C28 O21 C27 C26 179.4(2)
C25 C26 C27 N21 -179.7(3)
C21 C26 C27 N21 2.5(4)
C25 C26 C27 O21 0.2(3)
C21 C26 C27 O21 -177.6(2)
C27 O21 C28 C29 3.4(3)
C27 N21 C29 C210 -118.3(3)
C27 N21 C29 C28 4.4(3)
O21 C28 C29 N21 -4.6(3)
O21 C28 C29 C210 116.6(3)
N21 C29 C210 C212 -57.0(3)
C28 C29 C210 C212 -173.7(3)
N21 C29 C210 C211 -179.8(2)
C28 C29 C210 C211 63.5(3)
C215 N22 C213 O22 -2.5(3)
C215 N22 C213 C22 173.8(2)
C214 O22 C213 N22 -1.9(3)
C214 O22 C213 C22 -178.6(2)
C23 C22 C213 N22 -150.5(3)
C21 C22 C213 N22 26.6(4)
C23 C22 C213 O22 25.8(3)
C21 C22 C213 O22 -157.1(2)
C213 O22 C214 C215 5.1(3)
C213 N22 C215 C216 -120.2(2)
C213 N22 C215 C214 5.4(3)
O22 C214 C215 N22 -6.3(3)
O22 C214 C215 C216 114.9(2)
N22 C215 C216 C218 61.2(3)
C214 C215 C216 C218 -56.7(3)
N22 C215 C216 C217 -173.8(2)
C214 C215 C216 C217 68.4(3)
C231 P2 C219 C220 153.0(2)
C225 P2 C219 C220 -98.5(2)
Au2 P2 C219 C220 20.8(2)
C231 P2 C219 C224 -32.2(2)
C225 P2 C219 C224 76.2(2)
Au2 P2 C219 C224 -164.47(18)
C224 C219 C220 C221 -2.4(4)
P2 C219 C220 C221 172.5(2)
C219 C220 C221 C222 1.5(4)
C220 C221 C222 C223 0.2(5)
C221 C222 C223 C224 -0.9(4)
C222 C223 C224 C219 -0.1(4)
C220 C219 C224 C223 1.7(4)
P2 C219 C224 C223 -172.9(2)
C219 P2 C225 C230 -9.6(2)
C231 P2 C225 C230 97.8(2)
Au2 P2 C225 C230 -133.29(19)
C219 P2 C225 C226 166.6(2)
C231 P2 C225 C226 -86.0(2)
Au2 P2 C225 C226 43.0(2)
C230 C225 C226 C227 0.2(4)
P2 C225 C226 C227 -176.2(2)
C225 C226 C227 C228 0.5(4)
C226 C227 C228 C229 -1.5(5)
C227 C228 C229 C230 1.7(4)
C226 C225 C230 C229 0.1(4)
P2 C225 C230 C229 176.3(2)
C228 C229 C230 C225 -1.0(4)
C219 P2 C231 C236 -65.7(2)
C225 P2 C231 C236 -173.7(2)
Au2 P2 C231 C236 64.1(2)
C219 P2 C231 C232 113.4(2)
C225 P2 C231 C232 5.5(2)
Au2 P2 C231 C232 -116.8(2)
C236 C231 C232 C233 0.9(4)
P2 C231 C232 C233 -178.2(2)
C231 C232 C233 C234 -0.7(4)
C232 C233 C234 C235 0.5(5)
C233 C234 C235 C236 -0.6(5)
C232 C231 C236 C235 -1.1(5)
P2 C231 C236 C235 178.1(3)
C234 C235 C236 C231 0.9(5)
